data_7707230
loop_
_publ_author_name
'Faria, Erica N.'
'Jupp, Andrew R.'
'Goicoechea, Jose M.'

_publ_section_title
;
 Novel primary phosphinecarboxamides derived from diamines.
;
_journal_issue 20
_journal_name_full 'Dalton transactions (Cambridge, England : 2003)'
_journal_page_first 6991
_journal_page_last 6996
_journal_paper_doi 10.1039/d1dt01198g
_journal_volume 50
_journal_year 2021
_chemical_formula_moiety 'C4 H10 N2 O2 P2'
_chemical_formula_sum 'C4 H10 N2 O2 P2'
_chemical_formula_weight 180.08
_chemical_name_systematic
;
 PH2C(O)NHCH2CH2NHC(O)PH2
;
_space_group_crystal_system monoclinic
_space_group_IT_number 14
_space_group_name_Hall '-P 2yn'
_space_group_name_H-M_alt 'P 1 21/n 1'
_atom_sites_solution_hydrogens difmap
_audit_creation_method SHELXL-2014
_audit_update_record
;
2021-04-12 deposited with the CCDC.	2021-04-27 downloaded from the CCDC.
;
_cell_angle_alpha 90
_cell_angle_beta 92.067(2)
_cell_angle_gamma 90
_cell_formula_units_Z 2
_cell_length_a 7.1091(2)
_cell_length_b 4.91330(10)
_cell_length_c 12.5171(3)
_cell_measurement_reflns_used 2925
_cell_measurement_temperature 150(2)
_cell_measurement_theta_max 75.7343
_cell_measurement_theta_min 3.5304
_cell_volume 436.927(18)
_computing_cell_refinement
;
CrysAlisPro, Agilent Technologies,
Version 1.171.35.21 (release 20-01-2012 CrysAlis171 .NET)
(compiled Jan 23 2012,18:06:46)
;
_computing_data_collection
;
CrysAlisPro, Agilent Technologies,
Version 1.171.35.21 (release 20-01-2012 CrysAlis171 .NET)
(compiled Jan 23 2012,18:06:46)
;
_computing_data_reduction
;
CrysAlisPro, Agilent Technologies,
Version 1.171.35.21 (release 20-01-2012 CrysAlis171 .NET)
(compiled Jan 23 2012,18:06:46)
;
_computing_molecular_graphics 'WinGX (Farrugia, 2005)'
_computing_publication_material 'XCIF (Sheldrick, 2001)'
_computing_structure_refinement 'SHELXL-2013 (Sheldrick, 2013)'
_computing_structure_solution 'SHELXS-97 (Sheldrick, 1990)'
_diffrn_ambient_temperature 150(2)
_diffrn_detector_area_resol_mean 10.4102
_diffrn_measured_fraction_theta_full 1.000
_diffrn_measured_fraction_theta_max 0.986
_diffrn_measurement_device_type 'SuperNova, Dual, Cu at zero, Atlas'
_diffrn_measurement_method '\w scans'
_diffrn_radiation_monochromator mirror
_diffrn_radiation_source 'SuperNova (Cu) X-ray Source'
_diffrn_radiation_type CuK\a
_diffrn_radiation_wavelength 1.54178
_diffrn_reflns_av_R_equivalents 0.0148
_diffrn_reflns_av_unetI/netI 0.0093
_diffrn_reflns_Laue_measured_fraction_full 1.000
_diffrn_reflns_Laue_measured_fraction_max 0.986
_diffrn_reflns_limit_h_max 8
_diffrn_reflns_limit_h_min -8
_diffrn_reflns_limit_k_max 5
_diffrn_reflns_limit_k_min -6
_diffrn_reflns_limit_l_max 15
_diffrn_reflns_limit_l_min -15
_diffrn_reflns_number 3760
_diffrn_reflns_point_group_measured_fraction_full 1.000
_diffrn_reflns_point_group_measured_fraction_max 0.986
_diffrn_reflns_theta_full 67.679
_diffrn_reflns_theta_max 75.915
_diffrn_reflns_theta_min 7.056
_exptl_absorpt_coefficient_mu 4.156
_exptl_absorpt_correction_T_max 1.00000
_exptl_absorpt_correction_T_min 0.78885
_exptl_absorpt_correction_type multi-scan
_exptl_absorpt_process_details
;
CrysAlisPro, Agilent Technologies,
Version 1.171.35.21 (release 20-01-2012 CrysAlis171 .NET)
(compiled Jan 23 2012,18:06:46)
Empirical absorption correction using spherical harmonics,
 implemented in SCALE3 ABSPACK scaling algorithm.
;
_exptl_crystal_colour colourless
_exptl_crystal_density_diffrn 1.369
_exptl_crystal_description block
_exptl_crystal_F_000 188
_exptl_crystal_size_max 0.140
_exptl_crystal_size_mid 0.120
_exptl_crystal_size_min 0.090
_refine_diff_density_max 0.278
_refine_diff_density_min -0.254
_refine_diff_density_rms 0.053
_refine_ls_extinction_method none
_refine_ls_goodness_of_fit_ref 1.134
_refine_ls_hydrogen_treatment refall
_refine_ls_matrix_type full
_refine_ls_number_parameters 66
_refine_ls_number_reflns 896
_refine_ls_number_restraints 0
_refine_ls_restrained_S_all 1.134
_refine_ls_R_factor_all 0.0242
_refine_ls_R_factor_gt 0.0238
_refine_ls_shift/su_max 0.000
_refine_ls_shift/su_mean 0.000
_refine_ls_structure_factor_coef Fsqd
_refine_ls_weighting_details 'w=1/[\s^2^(Fo^2^)+(0.0327P)^2^+0.1084P] where P=(Fo^2^+2Fc^2^)/3'
_refine_ls_weighting_scheme calc
_refine_ls_wR_factor_gt 0.0617
_refine_ls_wR_factor_ref 0.0620
_reflns_Friedel_coverage 0.000
_reflns_number_gt 869
_reflns_number_total 896
_reflns_threshold_expression 'I > 2\s(I)'
_cod_data_source_file d1dt01198g2.cif
_cod_data_source_block shelx
_cod_depositor_comments 'Adding full bibliography for 7707227--7707230.cif.'
_cod_original_sg_symbol_H-M 'P 21/n'
_cod_database_code 7707230
_shelx_space_group_comment
;
The symmetry employed for this shelxl refinement is uniquely defined
by the following loop, which should always be used as a source of
symmetry information in preference to the above space-group names.
They are only intended as comments.
;
_shelx_estimated_absorpt_t_min 0.594
_shelx_estimated_absorpt_t_max 0.706
_shelxl_version_number 2014-1

loop_
_space_group_symop_operation_xyz
'x, y, z'
'-x+1/2, y+1/2, -z+1/2'
'-x, -y, -z'
'x-1/2, -y-1/2, z-1/2'

loop_
_atom_site_label
_atom_site_type_symbol
_atom_site_fract_x
_atom_site_fract_y
_atom_site_fract_z
_atom_site_U_iso_or_equiv
_atom_site_adp_type
_atom_site_occupancy
_atom_site_site_symmetry_order
_atom_site_calc_flag
_atom_site_refinement_flags_posn
_atom_site_refinement_flags_adp
_atom_site_refinement_flags_occupancy
_atom_site_disorder_assembly
_atom_site_disorder_group
P1 P -0.00084(4) -0.03564(7) 0.14289(2) 0.03227(14) Uani 1 1 d . . . . .
C1 C -0.02904(15) -0.1275(2) 0.28584(9) 0.0248(2) Uani 1 1 d . . . . .
O1 O -0.03026(15) -0.36949(18) 0.31022(8) 0.0439(3) Uani 1 1 d . . . . .
N1 N -0.05620(15) 0.0707(2) 0.35547(8) 0.0252(2) Uani 1 1 d . . . . .
C2 C -0.09135(17) 0.0157(3) 0.46721(10) 0.0286(3) Uani 1 1 d . . . . .
H1 H 0.169(3) -0.112(4) 0.1418(17) 0.075(6) Uiso 1 1 d . . . . .
H2 H 0.041(2) 0.204(4) 0.1534(15) 0.057(5) Uiso 1 1 d . . . . .
H3 H -0.047(2) 0.228(4) 0.3368(13) 0.032(4) Uiso 1 1 d . . . . .
H4 H -0.165(2) 0.166(4) 0.4976(13) 0.047(4) Uiso 1 1 d . . . . .
H5 H -0.164(2) -0.142(4) 0.4703(13) 0.045(4) Uiso 1 1 d . . . . .

loop_
_atom_site_aniso_label
_atom_site_aniso_U_11
_atom_site_aniso_U_22
_atom_site_aniso_U_33
_atom_site_aniso_U_23
_atom_site_aniso_U_13
_atom_site_aniso_U_12
P1 0.0363(2) 0.0377(2) 0.02286(19) -0.00284(11) 0.00232(13) -0.00145(12)
C1 0.0275(5) 0.0202(5) 0.0265(5) 0.0017(4) -0.0032(4) -0.0011(4)
O1 0.0671(7) 0.0182(5) 0.0459(6) 0.0023(4) -0.0049(5) -0.0010(4)
N1 0.0356(5) 0.0189(5) 0.0208(5) 0.0036(4) -0.0018(4) 0.0012(4)
C2 0.0303(6) 0.0342(6) 0.0211(6) 0.0042(4) -0.0016(5) 0.0008(5)

loop_
_atom_type_symbol
_atom_type_description
_atom_type_scat_dispersion_real
_atom_type_scat_dispersion_imag
_atom_type_scat_source
C C 0.0181 0.0091 'International Tables Vol C Tables 4.2.6.8 and 6.1.1.4'
H H 0.0000 0.0000 'International Tables Vol C Tables 4.2.6.8 and 6.1.1.4'
N N 0.0311 0.0180 'International Tables Vol C Tables 4.2.6.8 and 6.1.1.4'
O O 0.0492 0.0322 'International Tables Vol C Tables 4.2.6.8 and 6.1.1.4'
P P 0.2955 0.4335 'International Tables Vol C Tables 4.2.6.8 and 6.1.1.4'

loop_
_geom_angle_atom_site_label_1
_geom_angle_atom_site_label_2
_geom_angle_atom_site_label_3
_geom_angle
_geom_angle_site_symmetry_1
_geom_angle_site_symmetry_3
_geom_angle_publ_flag
C1 P1 H1 94.3(10) . . ?
C1 P1 H2 99.5(9) . . ?
H1 P1 H2 93.5(12) . . ?
O1 C1 N1 123.06(11) . . ?
O1 C1 P1 118.38(9) . . ?
N1 C1 P1 118.47(8) . . ?
C1 N1 C2 121.99(10) . . ?
C1 N1 H3 119.8(11) . . ?
C2 N1 H3 118.2(11) . . ?
N1 C2 C2 111.42(13) . 3_556 ?
N1 C2 H4 110.0(10) . . ?
C2 C2 H4 108.7(10) 3_556 . ?
N1 C2 H5 108.0(10) . . ?
C2 C2 H5 110.9(10) 3_556 . ?
H4 C2 H5 107.7(14) . . ?

loop_
_geom_bond_atom_site_label_1
_geom_bond_atom_site_label_2
_geom_bond_distance
_geom_bond_site_symmetry_2
_geom_bond_publ_flag
P1 C1 1.8633(12) . ?
P1 H1 1.26(2) . ?
P1 H2 1.22(2) . ?
C1 O1 1.2275(15) . ?
C1 N1 1.3256(15) . ?
N1 C2 1.4549(15) . ?
N1 H3 0.813(17) . ?
C2 C2 1.519(2) 3_556 ?
C2 H4 0.989(18) . ?
C2 H5 0.934(18) . ?
